data_2233799
loop_
_publ_author_name
'\,Celik, \'Ismail'
'Akkurt, Mehmet'
'Y\?ilmaz, Makbule'
'Tutar, Ahmet'
'Erenler, Ramazan'
'Garc\'ia-Granda, Santiago'

_publ_section_title
;
 5-Amino-4-bromo-2,3-dihydro-1<i>H</i>-inden-1-one
;
_journal_coeditor_code FJ2519
_journal_issue 3
_journal_name_full 'Acta Crystallographica Section E'
_journal_page_first o833
_journal_paper_doi 10.1107/S1600536812007489
_journal_volume 68
_journal_year 2012
_chemical_formula_iupac 'C9 H8 Br N O'
_chemical_formula_moiety 'C9 H8 Br N O'
_chemical_formula_sum 'C9 H8 Br N O'
_chemical_formula_weight 226.06
_chemical_name_systematic
;
5-Amino-4-bromo-2,3-dihydro-1<i>H</i>-inden-1-one
;
_space_group_IT_number 15
_symmetry_cell_setting monoclinic
_symmetry_space_group_name_Hall '-C 2yc'
_symmetry_space_group_name_H-M 'C 1 2/c 1'
_atom_sites_solution_hydrogens geom
_atom_sites_solution_primary direct
_atom_sites_solution_secondary difmap
_cell_angle_alpha 90
_cell_angle_beta 113.128(4)
_cell_angle_gamma 90
_cell_formula_units_Z 8
_cell_length_a 12.6362(4)
_cell_length_b 8.3655(2)
_cell_length_c 17.4913(5)
_cell_measurement_reflns_used 2518
_cell_measurement_temperature 297(2)
_cell_measurement_theta_max 70.2165
_cell_measurement_theta_min 5.4958
_cell_volume 1700.37(10)
_computing_cell_refinement 'CrysAlis PRO (Agilent, 2011)'
_computing_data_collection 'CrysAlis PRO (Agilent, 2011)'
_computing_data_reduction 'CrysAlis PRO (Agilent, 2011)'
_computing_molecular_graphics 'ORTEP-3 for Windows (Farrugia, 1999)'
_computing_publication_material 'WinGX (Farrugia, 1997) and PLATON (Spek, 2009)'
_computing_structure_refinement 'SHELXL97 (Sheldrick, 2008)'
_computing_structure_solution 'SHELXS97 (Sheldrick, 2008)'
_diffrn_ambient_temperature 297(2)
_diffrn_detector_area_resol_mean 10.2673
_diffrn_measured_fraction_theta_full 0.979
_diffrn_measured_fraction_theta_max 0.979
_diffrn_measurement_device_type 'Agilent Xcalibur Ruby Gemini'
_diffrn_measurement_method '\w scans'
_diffrn_radiation_monochromator graphite
_diffrn_radiation_source 'Enhance (Cu) X-ray Source'
_diffrn_radiation_type 'Cu K\a'
_diffrn_radiation_wavelength 1.5418
_diffrn_reflns_av_R_equivalents 0.0256
_diffrn_reflns_av_sigmaI/netI 0.0193
_diffrn_reflns_limit_h_max 15
_diffrn_reflns_limit_h_min -13
_diffrn_reflns_limit_k_max 10
_diffrn_reflns_limit_k_min -6
_diffrn_reflns_limit_l_max 21
_diffrn_reflns_limit_l_min -19
_diffrn_reflns_number 3085
_diffrn_reflns_reduction_process
;
;
_diffrn_reflns_theta_full 70.35
_diffrn_reflns_theta_max 70.35
_diffrn_reflns_theta_min 5.50
_exptl_absorpt_coefficient_mu 6.159
_exptl_absorpt_correction_T_max 0.616
_exptl_absorpt_correction_T_min 0.031
_exptl_absorpt_correction_type multi-scan
_exptl_absorpt_process_details '(CrysAlis PRO; Agilent, 2011)'
_exptl_crystal_colour colourless
_exptl_crystal_density_diffrn 1.766
_exptl_crystal_density_method 'Not Measured'
_exptl_crystal_description plate
_exptl_crystal_F_000 896
_exptl_crystal_size_max 0.7743
_exptl_crystal_size_mid 0.5954
_exptl_crystal_size_min 0.0787
_refine_diff_density_max 1.313
_refine_diff_density_min -0.887
_refine_ls_extinction_method none
_refine_ls_goodness_of_fit_ref 1.062
_refine_ls_hydrogen_treatment mixed
_refine_ls_matrix_type full
_refine_ls_number_parameters 117
_refine_ls_number_reflns 1594
_refine_ls_number_restraints 3
_refine_ls_restrained_S_all 1.063
_refine_ls_R_factor_all 0.0499
_refine_ls_R_factor_gt 0.0491
_refine_ls_shift/su_max 0.001
_refine_ls_shift/su_mean 0.000
_refine_ls_structure_factor_coef Fsqd
_refine_ls_weighting_details 'calc w=1/[\s^2^(Fo^2^)+(0.1063P)^2^+1.0273P] where P=(Fo^2^+2Fc^2^)/3'
_refine_ls_weighting_scheme calc
_refine_ls_wR_factor_gt 0.1321
_refine_ls_wR_factor_ref 0.1335
_reflns_number_gt 1544
_reflns_number_total 1594
_reflns_threshold_expression I>2\s(I)
_cod_data_source_file fj2519.cif
_cod_data_source_block I
_cod_original_sg_symbol_H-M 'C 2/c'
_cod_database_code 2233799
_cod_database_fobs_code 2233799

loop_
_symmetry_equiv_pos_site_id
_symmetry_equiv_pos_as_xyz
1 x,y,z
2 -x,y,1/2-z
3 -x,-y,-z
4 x,-y,1/2+z
5 1/2+x,1/2+y,z
6 1/2-x,1/2+y,1/2-z
7 1/2-x,1/2-y,-z
8 1/2+x,1/2-y,1/2+z

loop_
_atom_site_aniso_label
_atom_site_aniso_U_11
_atom_site_aniso_U_22
_atom_site_aniso_U_33
_atom_site_aniso_U_12
_atom_site_aniso_U_13
_atom_site_aniso_U_23
Br1 0.0466(3) 0.0552(4) 0.0315(3) 0.00600(10) 0.0070(2) 0.00280(10)
O1 0.0541(13) 0.0741(16) 0.0303(10) -0.0051(12) 0.0114(10) 0.0072(10)
N1 0.0619(17) 0.0712(18) 0.0322(13) 0.0012(15) 0.0237(13) -0.0070(12)
C1 0.0412(14) 0.0433(13) 0.0290(13) -0.0056(12) 0.0128(11) 0.0001(10)
C2 0.0393(14) 0.0471(15) 0.0368(15) 0.0014(12) 0.0114(12) 0.0050(12)
C3 0.0443(15) 0.0451(14) 0.0443(16) 0.0013(13) 0.0221(13) -0.0033(12)
C4 0.0444(14) 0.0451(14) 0.0305(14) -0.0062(12) 0.0152(12) -0.0046(11)
C5 0.0386(13) 0.0414(14) 0.0274(12) -0.0026(12) 0.0098(10) -0.0017(10)
C6 0.0371(13) 0.0362(13) 0.0298(13) -0.0009(10) 0.0126(11) -0.0008(10)
C7 0.0438(17) 0.0496(13) 0.0376(17) 0.0024(14) 0.0182(14) -0.0045(13)
C8 0.0578(19) 0.0602(18) 0.0344(16) -0.0064(15) 0.0230(15) -0.0064(13)
C9 0.0474(15) 0.0501(15) 0.0299(14) -0.0140(13) 0.0151(12) -0.0006(11)

loop_
_atom_site_type_symbol
_atom_site_label
_atom_site_fract_x
_atom_site_fract_y
_atom_site_fract_z
_atom_site_U_iso_or_equiv
_atom_site_thermal_displace_type
_atom_site_calc_flag
_atom_site_refinement_flags
_atom_site_occupancy
Br Br1 0.52857(3) 0.21900(4) 0.63347(2) 0.0470(2) Uani d . 1.000
O O1 0.2303(2) 0.4628(3) 0.26770(13) 0.0544(8) Uani d . 1.000
N N1 0.3501(3) 0.4337(4) 0.66390(17) 0.0535(9) Uani d D 1.000
C C1 0.3037(3) 0.4330(4) 0.41603(17) 0.0381(8) Uani d . 1.000
C C2 0.2318(3) 0.5262(4) 0.44160(18) 0.0422(8) Uani d . 1.000
C C3 0.2489(3) 0.5253(4) 0.5240(2) 0.0431(9) Uani d . 1.000
C C4 0.3357(3) 0.4322(4) 0.58293(17) 0.0399(8) Uani d . 1.000
C C5 0.4086(2) 0.3422(3) 0.55556(16) 0.0368(8) Uani d . 1.000
C C6 0.3917(2) 0.3426(3) 0.47291(16) 0.0345(8) Uani d . 1.000
C C7 0.4597(3) 0.2542(4) 0.4321(2) 0.0430(9) Uani d . 1.000
C C8 0.4016(3) 0.3016(4) 0.3399(2) 0.0493(10) Uani d . 1.000
C C9 0.3006(3) 0.4086(4) 0.33249(17) 0.0425(8) Uani d . 1.000
H H1N 0.301(3) 0.472(5) 0.679(3) 0.062(12) Uiso d D 1.000
H H2 0.17350 0.58760 0.40350 0.0510 Uiso c R 1.000
H H2N 0.387(4) 0.369(6) 0.701(3) 0.10(2) Uiso d D 1.000
H H3 0.20180 0.58790 0.54150 0.0520 Uiso c R 1.000
H H7A 0.45550 0.13960 0.43890 0.0520 Uiso c R 1.000
H H7B 0.53980 0.28670 0.45540 0.0520 Uiso c R 1.000
H H8A 0.45530 0.35870 0.32260 0.0590 Uiso c R 1.000
H H8B 0.37490 0.20740 0.30530 0.0590 Uiso c R 1.000

loop_
_atom_type_symbol
_atom_type_description
_atom_type_scat_dispersion_real
_atom_type_scat_dispersion_imag
_atom_type_scat_source
C C 0.0181 0.0091 ' International Tables Vol C Tables 4.2.6.8 and 6.1.1.4'
H H 0.0000 0.0000 ' International Tables Vol C Tables 4.2.6.8 and 6.1.1.4'
Br Br -0.6763 1.2805 ' International Tables Vol C Tables 4.2.6.8 and 6.1.1.4'
N N 0.0311 0.0180 ' International Tables Vol C Tables 4.2.6.8 and 6.1.1.4'
O O 0.0492 0.0322 ' International Tables Vol C Tables 4.2.6.8 and 6.1.1.4'

loop_
_geom_angle_atom_site_label_1
_geom_angle_atom_site_label_2
_geom_angle_atom_site_label_3
_geom_angle
_geom_angle_publ_flag
H1N N1 H2N 105(5) no
C4 N1 H1N 122(3) no
C4 N1 H2N 128(3) no
C2 C1 C6 120.9(3) no
C2 C1 C9 129.3(3) no
C6 C1 C9 109.9(3) no
C1 C2 C3 118.7(3) no
C2 C3 C4 121.9(3) no
C3 C4 C5 118.1(3) no
N1 C4 C5 121.5(3) no
N1 C4 C3 120.4(3) no
Br1 C5 C4 119.4(2) no
Br1 C5 C6 120.5(2) no
C4 C5 C6 120.2(2) no
C1 C6 C5 120.3(3) no
C1 C6 C7 111.9(3) no
C5 C6 C7 127.9(3) no
C6 C7 C8 104.1(3) no
C7 C8 C9 106.3(3) no
O1 C9 C1 126.9(3) no
O1 C9 C8 125.3(3) no
C1 C9 C8 107.8(3) no
C1 C2 H2 121.00 no
C3 C2 H2 121.00 no
C2 C3 H3 119.00 no
C4 C3 H3 119.00 no
C6 C7 H7A 111.00 no
C6 C7 H7B 111.00 no
C8 C7 H7A 111.00 no
C8 C7 H7B 111.00 no
H7A C7 H7B 109.00 no
C7 C8 H8A 110.00 no
C7 C8 H8B 111.00 no
C9 C8 H8A 110.00 no
C9 C8 H8B 110.00 no
H8A C8 H8B 109.00 no

loop_
_geom_bond_atom_site_label_1
_geom_bond_atom_site_label_2
_geom_bond_distance
_geom_bond_publ_flag
Br1 C5 1.896(3) no
O1 C9 1.220(4) no
N1 C4 1.355(4) no
N1 H1N 0.83(4) no
N1 H2N 0.83(5) no
C1 C9 1.461(4) no
C1 C2 1.397(5) no
C1 C6 1.389(4) no
C2 C3 1.371(4) no
C3 C4 1.409(5) no
C4 C5 1.411(5) no
C5 C6 1.376(4) no
C6 C7 1.509(5) no
C7 C8 1.539(5) no
C8 C9 1.522(5) no
C2 H2 0.9300 no
C3 H3 0.9300 no
C7 H7A 0.9700 no
C7 H7B 0.9700 no
C8 H8A 0.9700 no
C8 H8B 0.9700 no

loop_
_geom_hbond_atom_site_label_D
_geom_hbond_atom_site_label_H
_geom_hbond_atom_site_label_A
_geom_hbond_site_symmetry_A
_geom_hbond_distance_DH
_geom_hbond_distance_HA
_geom_hbond_distance_DA
_geom_hbond_angle_DHA
_geom_hbond_publ_flag
N1 H1N O1 4_565 0.83(4) 2.14(5) 2.915(4) 155(4) yes
N1 H2N Br1 . 0.83(5) 2.80(5) 3.088(4) 103(4) no
C8 H8B O1 6_545 0.97 2.50 3.448(4) 166 yes
C7 H7B Cg2 3_666 0.97 2.85 3.659(4) 141 yes

loop_
_geom_torsion_atom_site_label_1
_geom_torsion_atom_site_label_2
_geom_torsion_atom_site_label_3
_geom_torsion_atom_site_label_4
_geom_torsion
_geom_torsion_publ_flag
C6 C1 C2 C3 -0.8(5) no
C9 C1 C2 C3 177.4(4) no
C2 C1 C6 C5 0.7(5) no
C2 C1 C6 C7 -178.9(3) no
C9 C1 C6 C5 -177.8(3) no
C9 C1 C6 C7 2.7(4) no
C2 C1 C9 O1 -2.6(6) no
C2 C1 C9 C8 177.6(4) no
C6 C1 C9 O1 175.7(3) no
C6 C1 C9 C8 -4.1(4) no
C1 C2 C3 C4 -0.7(5) no
C2 C3 C4 N1 -179.8(4) no
C2 C3 C4 C5 2.1(5) no
N1 C4 C5 Br1 0.6(4) no
N1 C4 C5 C6 179.8(3) no
C3 C4 C5 Br1 178.7(2) no
C3 C4 C5 C6 -2.1(5) no
Br1 C5 C6 C1 180.0(2) no
Br1 C5 C6 C7 -0.5(4) no
C4 C5 C6 C1 0.8(4) no
C4 C5 C6 C7 -179.7(3) no
C1 C6 C7 C8 -0.1(4) no
C5 C6 C7 C8 -179.7(3) no
C6 C7 C8 C9 -2.4(3) no
C7 C8 C9 O1 -175.9(3) no
C7 C8 C9 C1 4.0(4) no

loop_
_cod_related_entry_id
_cod_related_entry_database
_cod_related_entry_code
1 ChemSpider 30657484
